data_1502262
loop_
_publ_author_name
'Zhang, Xiangdong'
'Ye, Junwei'
'Wang, Suning'
'Gong, Weitao'
'Lin, Yuan'
'Ning, Guiling'

_publ_section_title
;
 Heterocyclic radical mediated synthesis and fluorescence properties of
 conjugated polyene ketones.
;
_journal_issue 14
_journal_name_full 'Organic letters'
_journal_page_first 3608
_journal_page_last 3611
_journal_paper_doi 10.1021/ol201207b
_journal_volume 13
_journal_year 2011
_chemical_formula_sum 'C58 H42 O2'
_chemical_formula_weight 770.92
_chemical_name_systematic
; 
 ? 
;
_space_group_IT_number 2
_symmetry_cell_setting triclinic
_symmetry_space_group_name_Hall '-P 1'
_symmetry_space_group_name_H-M 'P -1'
_atom_sites_solution_hydrogens geom
_atom_sites_solution_primary direct
_atom_sites_solution_secondary difmap
_audit_creation_method SHELXL-97
_cell_angle_alpha 96.685(13)
_cell_angle_beta 92.700(13)
_cell_angle_gamma 114.363(12)
_cell_formula_units_Z 2
_cell_length_a 12.203(2)
_cell_length_b 12.710(3)
_cell_length_c 15.086(3)
_cell_measurement_temperature 273(2)
_cell_measurement_theta_max 27.48
_cell_measurement_theta_min 1.78
_cell_volume 2105.3(8)
_computing_cell_refinement 'SAINT (Bruker, 1997)'
_computing_data_collection 'SMART (Bruker, 1997)'
_computing_data_reduction SAINT
_computing_molecular_graphics SHELXTL
_computing_publication_material SHELXTL
_computing_structure_refinement SHELXTL
_computing_structure_solution 'SHELXTL (Bruker, 1997)'
_diffrn_ambient_temperature 273(2)
_diffrn_detector_area_resol_mean 'Bruker SMART CCD area-detector'
_diffrn_measured_fraction_theta_full 0.983
_diffrn_measured_fraction_theta_max 0.983
_diffrn_measurement_device_type 'CCD area detector'
_diffrn_measurement_method '\f and \w scans'
_diffrn_radiation_monochromator graphite
_diffrn_radiation_source 'fine-focus sealed tube'
_diffrn_radiation_type MoK\a
_diffrn_radiation_wavelength 0.71073
_diffrn_reflns_av_R_equivalents 0.0360
_diffrn_reflns_av_sigmaI/netI 0.0507
_diffrn_reflns_limit_h_max 15
_diffrn_reflns_limit_h_min -15
_diffrn_reflns_limit_k_max 16
_diffrn_reflns_limit_k_min -16
_diffrn_reflns_limit_l_max 19
_diffrn_reflns_limit_l_min -19
_diffrn_reflns_number 28473
_diffrn_reflns_theta_full 27.48
_diffrn_reflns_theta_max 27.48
_diffrn_reflns_theta_min 1.78
_diffrn_standards_number 0
_exptl_absorpt_coefficient_mu 0.072
_exptl_absorpt_correction_T_max 0.9857
_exptl_absorpt_correction_T_min 0.9822
_exptl_absorpt_correction_type empirical
_exptl_absorpt_process_details '(SADABS; Sheldrick, 1996)'
_exptl_crystal_colour colorless
_exptl_crystal_density_diffrn 1.216
_exptl_crystal_density_method 'not measured'
_exptl_crystal_description blcok
_exptl_crystal_F_000 812
_exptl_crystal_size_max 0.25
_exptl_crystal_size_mid 0.21
_exptl_crystal_size_min 0.20
_refine_diff_density_max 0.167
_refine_diff_density_min -0.169
_refine_diff_density_rms 0.032
_refine_ls_extinction_coef 0
_refine_ls_extinction_method none
_refine_ls_goodness_of_fit_ref 1.023
_refine_ls_hydrogen_treatment constr
_refine_ls_matrix_type full
_refine_ls_number_parameters 541
_refine_ls_number_reflns 9495
_refine_ls_number_restraints 0
_refine_ls_restrained_S_all 1.023
_refine_ls_R_factor_all 0.0989
_refine_ls_R_factor_gt 0.0484
_refine_ls_shift/su_max 0.001
_refine_ls_shift/su_mean 0.000
_refine_ls_structure_factor_coef Fsqd
_refine_ls_weighting_details 'calc w=1/[\s^2^(Fo^2^)+(0.0587P)^2^+0.0466P] where P=(Fo^2^+2Fc^2^)/3'
_refine_ls_weighting_scheme calc
_refine_ls_wR_factor_gt 0.1115
_refine_ls_wR_factor_ref 0.1305
_reflns_number_gt 5283
_reflns_number_total 9495
_reflns_threshold_expression >2sigma(I)
_cod_data_source_file ol201207b_si_002.cif
_cod_data_source_block 3b
_cod_depositor_comments
;
The following automatic conversions were performed:

'_symmetry_cell_setting' value 'Triclinic' changed to 'triclinic'
according to /home/saulius/struct/CIF-dictionaries/cif_core.dic
dictionary named 'cif_core.dic' version 2.4.1 from 2010-06-29.

Automatic conversion script
Id: cif_fix_values 1715 2011-07-08 13:25:40Z adriana 
;
_cod_original_cell_volume 2105.2(7)
_cod_original_sg_symbol_H-M 'P-1   '
_cod_database_code 1502262

loop_
_symmetry_equiv_pos_as_xyz
'x, y, z'
'-x, -y, -z'

loop_
_atom_site_label
_atom_site_type_symbol
_atom_site_fract_x
_atom_site_fract_y
_atom_site_fract_z
_atom_site_U_iso_or_equiv
_atom_site_adp_type
_atom_site_occupancy
_atom_site_symmetry_multiplicity
_atom_site_calc_flag
_atom_site_refinement_flags
O1 O 0.78300(9) 0.81762(8) 0.83148(7) 0.0435(3) Uani 1 1 d .
O2 O 0.60153(11) 0.90645(10) 0.77904(8) 0.0604(3) Uani 1 1 d .
C1 C 0.72362(14) 0.72831(12) 0.88628(10) 0.0404(4) Uani 1 1 d .
C2 C 0.65299(13) 0.61212(13) 0.82359(10) 0.0405(4) Uani 1 1 d .
H2 H 0.6199 0.5479 0.8588 0.049 Uiso 1 1 calc R
C3 C 0.73066(13) 0.58758(13) 0.75799(10) 0.0409(4) Uani 1 1 d .
C4 C 0.78375(13) 0.67561(13) 0.71108(10) 0.0409(4) Uani 1 1 d .
C5 C 0.75051(13) 0.77875(13) 0.73650(10) 0.0404(4) Uani 1 1 d .
C6 C 0.61866(14) 0.75033(13) 0.92379(10) 0.0414(4) Uani 1 1 d .
C7 C 0.51884(14) 0.69556(13) 0.86570(10) 0.0415(4) Uani 1 1 d .
C8 C 0.54856(13) 0.63738(12) 0.78061(10) 0.0406(4) Uani 1 1 d .
C9 C 0.60950(13) 0.72923(13) 0.71544(10) 0.0405(4) Uani 1 1 d .
H9 H 0.5889 0.6862 0.6543 0.049 Uiso 1 1 calc R
C10 C 0.56797(14) 0.82800(14) 0.71608(11) 0.0451(4) Uani 1 1 d .
C11 C 0.82072(14) 0.73008(14) 0.95380(10) 0.0437(4) Uani 1 1 d .
C12 C 0.93041(16) 0.82720(16) 0.97273(12) 0.0595(5) Uani 1 1 d .
H12 H 0.9447 0.8911 0.9431 0.071 Uiso 1 1 calc R
C13 C 1.01913(18) 0.83067(19) 1.03501(13) 0.0701(6) Uani 1 1 d .
H13 H 1.0924 0.8965 1.0469 0.084 Uiso 1 1 calc R
C14 C 0.99932(19) 0.7375(2) 1.07914(13) 0.0675(5) Uani 1 1 d .
H14 H 1.0585 0.7403 1.1217 0.081 Uiso 1 1 calc R
C15 C 0.8926(2) 0.64055(19) 1.06059(13) 0.0695(5) Uani 1 1 d .
H15 H 0.8793 0.5767 1.0900 0.083 Uiso 1 1 calc R
C16 C 0.80351(17) 0.63661(16) 0.99804(12) 0.0597(5) Uani 1 1 d .
H16 H 0.7311 0.5698 0.9858 0.072 Uiso 1 1 calc R
C17 C 0.74312(15) 0.47513(14) 0.75383(10) 0.0447(4) Uani 1 1 d .
C18 C 0.64499(17) 0.37338(14) 0.76614(12) 0.0568(5) Uani 1 1 d .
H18 H 0.5716 0.3762 0.7764 0.068 Uiso 1 1 calc R
C19 C 0.6542(2) 0.26856(16) 0.76338(13) 0.0682(5) Uani 1 1 d .
H19 H 0.5876 0.2020 0.7723 0.082 Uiso 1 1 calc R
C20 C 0.7611(2) 0.26188(18) 0.74756(13) 0.0715(6) Uani 1 1 d .
H20 H 0.7669 0.1909 0.7449 0.086 Uiso 1 1 calc R
C21 C 0.8590(2) 0.3608(2) 0.73579(13) 0.0704(6) Uani 1 1 d .
H21 H 0.9318 0.3568 0.7253 0.084 Uiso 1 1 calc R
C22 C 0.85121(17) 0.46756(16) 0.73930(12) 0.0579(5) Uani 1 1 d .
H22 H 0.9189 0.5341 0.7319 0.069 Uiso 1 1 calc R
C23 C 0.86492(15) 0.67563(14) 0.64102(11) 0.0476(4) Uani 1 1 d .
C24 C 0.82161(19) 0.59592(17) 0.56330(12) 0.0628(5) Uani 1 1 d .
H24 H 0.7399 0.5452 0.5532 0.075 Uiso 1 1 calc R
C25 C 0.8992(3) 0.5908(2) 0.49975(15) 0.0857(7) Uani 1 1 d .
H25 H 0.8693 0.5374 0.4472 0.103 Uiso 1 1 calc R
C26 C 1.0192(3) 0.6646(3) 0.51497(19) 0.0962(8) Uani 1 1 d .
H26 H 1.0715 0.6601 0.4733 0.115 Uiso 1 1 calc R
C27 C 1.0633(2) 0.7452(2) 0.59108(18) 0.0862(7) Uani 1 1 d .
H27 H 1.1451 0.7957 0.6006 0.103 Uiso 1 1 calc R
C28 C 0.98716(17) 0.75159(18) 0.65355(14) 0.0665(5) Uani 1 1 d .
H28 H 1.0176 0.8073 0.7048 0.080 Uiso 1 1 calc R
C29 C 0.81614(14) 0.88380(13) 0.69023(11) 0.0432(4) Uani 1 1 d .
C30 C 0.79257(16) 0.87863(15) 0.59876(12) 0.0547(5) Uani 1 1 d .
H30 H 0.7355 0.8097 0.5656 0.066 Uiso 1 1 calc R
C31 C 0.85194(18) 0.97365(16) 0.55570(13) 0.0628(5) Uani 1 1 d .
H31 H 0.8351 0.9679 0.4941 0.075 Uiso 1 1 calc R
C32 C 0.93531(18) 1.07599(17) 0.60330(15) 0.0692(6) Uani 1 1 d .
H32 H 0.9760 1.1398 0.5744 0.083 Uiso 1 1 calc R
C33 C 0.95810(19) 1.08339(17) 0.69369(16) 0.0779(6) Uani 1 1 d .
H33 H 1.0137 1.1533 0.7266 0.093 Uiso 1 1 calc R
C34 C 0.89996(17) 0.98866(15) 0.73722(13) 0.0643(5) Uani 1 1 d .
H34 H 0.9174 0.9955 0.7989 0.077 Uiso 1 1 calc R
C35 C 0.63852(14) 0.83466(14) 1.00623(11) 0.0464(4) Uani 1 1 d .
C36 C 0.62923(19) 0.93836(15) 1.00028(13) 0.0664(5) Uani 1 1 d .
H36 H 0.6101 0.9548 0.9446 0.080 Uiso 1 1 calc R
C37 C 0.6480(2) 1.01748(18) 1.07611(16) 0.0851(7) Uani 1 1 d .
H37 H 0.6407 1.0866 1.0710 0.102 Uiso 1 1 calc R
C38 C 0.6770(2) 0.99678(19) 1.15811(16) 0.0828(7) Uani 1 1 d .
H38 H 0.6915 1.0519 1.2087 0.099 Uiso 1 1 calc R
C39 C 0.6847(2) 0.8941(2) 1.16541(14) 0.0941(8) Uani 1 1 d .
H39 H 0.7028 0.8782 1.2215 0.113 Uiso 1 1 calc R
C40 C 0.6657(2) 0.81368(18) 1.08997(13) 0.0768(6) Uani 1 1 d .
H40 H 0.6713 0.7440 1.0959 0.092 Uiso 1 1 calc R
C41 C 0.39691(14) 0.69131(13) 0.87686(11) 0.0443(4) Uani 1 1 d .
C42 C 0.35414(16) 0.68809(14) 0.96113(12) 0.0542(4) Uani 1 1 d .
H42 H 0.4045 0.6936 1.0114 0.065 Uiso 1 1 calc R
C43 C 0.23822(18) 0.67682(17) 0.97087(15) 0.0687(6) Uani 1 1 d .
H43 H 0.2111 0.6740 1.0275 0.082 Uiso 1 1 calc R
C44 C 0.16236(18) 0.66976(17) 0.89838(16) 0.0720(6) Uani 1 1 d .
H44 H 0.0846 0.6628 0.9057 0.086 Uiso 1 1 calc R
C45 C 0.20211(16) 0.67299(16) 0.81501(14) 0.0634(5) Uani 1 1 d .
H45 H 0.1511 0.6682 0.7654 0.076 Uiso 1 1 calc R
C46 C 0.31772(15) 0.68327(14) 0.80424(12) 0.0529(4) Uani 1 1 d .
H46 H 0.3432 0.6848 0.7471 0.064 Uiso 1 1 calc R
C47 C 0.45012(14) 0.52160(13) 0.73336(11) 0.0433(4) Uani 1 1 d .
C48 C 0.35968(15) 0.45057(14) 0.77998(12) 0.0542(4) Uani 1 1 d .
H48 H 0.3556 0.4771 0.8393 0.065 Uiso 1 1 calc R
C49 C 0.27592(17) 0.34179(16) 0.74046(14) 0.0679(5) Uani 1 1 d .
H49 H 0.2150 0.2970 0.7728 0.081 Uiso 1 1 calc R
C50 C 0.28145(19) 0.29893(17) 0.65387(15) 0.0737(6) Uani 1 1 d .
H50 H 0.2244 0.2258 0.6270 0.088 Uiso 1 1 calc R
C51 C 0.37265(19) 0.36587(16) 0.60764(13) 0.0686(5) Uani 1 1 d .
H51 H 0.3789 0.3369 0.5495 0.082 Uiso 1 1 calc R
C52 C 0.45526(16) 0.47573(14) 0.64642(11) 0.0536(4) Uani 1 1 d .
H52 H 0.5158 0.5201 0.6136 0.064 Uiso 1 1 calc R
C53 C 0.48957(14) 0.83077(14) 0.63774(11) 0.0458(4) Uani 1 1 d .
C54 C 0.43705(17) 0.74227(17) 0.56568(12) 0.0617(5) Uani 1 1 d .
H54 H 0.4493 0.6746 0.5642 0.074 Uiso 1 1 calc R
C55 C 0.36657(18) 0.75285(19) 0.49562(13) 0.0713(6) Uani 1 1 d .
H55 H 0.3328 0.6927 0.4474 0.086 Uiso 1 1 calc R
C56 C 0.34632(18) 0.8507(2) 0.49678(15) 0.0726(6) Uani 1 1 d .
H56 H 0.2994 0.8577 0.4494 0.087 Uiso 1 1 calc R
C57 C 0.39544(19) 0.93840(19) 0.56806(15) 0.0724(6) Uani 1 1 d .
H57 H 0.3810 1.0049 0.5694 0.087 Uiso 1 1 calc R
C58 C 0.46639(17) 0.92893(16) 0.63812(13) 0.0615(5) Uani 1 1 d .
H58 H 0.4991 0.9892 0.6863 0.074 Uiso 1 1 calc R

loop_
_atom_site_aniso_label
_atom_site_aniso_U_11
_atom_site_aniso_U_22
_atom_site_aniso_U_33
_atom_site_aniso_U_23
_atom_site_aniso_U_13
_atom_site_aniso_U_12
O1 0.0462(6) 0.0402(6) 0.0360(6) 0.0038(5) 0.0007(5) 0.0111(5)
O2 0.0765(9) 0.0544(7) 0.0526(8) -0.0024(6) -0.0036(6) 0.0335(7)
C1 0.0418(9) 0.0401(8) 0.0367(9) 0.0065(7) 0.0043(7) 0.0145(7)
C2 0.0397(9) 0.0395(8) 0.0393(9) 0.0056(7) 0.0028(7) 0.0141(7)
C3 0.0378(9) 0.0426(9) 0.0394(9) 0.0013(7) 0.0006(7) 0.0159(7)
C4 0.0353(9) 0.0441(9) 0.0400(9) 0.0031(7) 0.0006(7) 0.0147(7)
C5 0.0417(9) 0.0410(9) 0.0334(9) 0.0027(7) 0.0009(7) 0.0135(7)
C6 0.0460(10) 0.0415(9) 0.0375(9) 0.0058(7) 0.0042(7) 0.0192(8)
C7 0.0438(10) 0.0412(9) 0.0390(9) 0.0044(7) 0.0052(7) 0.0178(8)
C8 0.0381(9) 0.0404(9) 0.0403(9) 0.0016(7) 0.0030(7) 0.0150(7)
C9 0.0412(9) 0.0414(8) 0.0363(9) 0.0015(7) 0.0016(7) 0.0161(7)
C10 0.0439(10) 0.0437(9) 0.0451(10) 0.0062(8) 0.0066(8) 0.0159(8)
C11 0.0460(10) 0.0460(9) 0.0380(9) 0.0012(7) 0.0022(7) 0.0199(8)
C12 0.0566(12) 0.0538(11) 0.0593(12) 0.0067(9) -0.0118(9) 0.0168(9)
C13 0.0551(12) 0.0768(14) 0.0663(14) 0.0029(11) -0.0141(10) 0.0198(11)
C14 0.0666(14) 0.0942(16) 0.0527(12) 0.0047(11) -0.0084(10) 0.0480(13)
C15 0.0842(16) 0.0740(13) 0.0588(13) 0.0176(11) -0.0045(11) 0.0409(13)
C16 0.0596(12) 0.0584(11) 0.0556(12) 0.0142(9) -0.0035(9) 0.0191(9)
C17 0.0490(10) 0.0481(10) 0.0395(9) 0.0041(7) -0.0005(7) 0.0242(8)
C18 0.0576(11) 0.0464(10) 0.0657(12) 0.0012(9) 0.0022(9) 0.0235(9)
C19 0.0768(14) 0.0497(11) 0.0771(14) 0.0033(10) -0.0038(11) 0.0286(10)
C20 0.1014(18) 0.0633(13) 0.0626(13) 0.0024(10) -0.0084(12) 0.0509(13)
C21 0.0804(15) 0.0911(15) 0.0674(14) 0.0188(12) 0.0086(11) 0.0617(14)
C22 0.0561(11) 0.0695(12) 0.0588(12) 0.0165(10) 0.0052(9) 0.0354(10)
C23 0.0519(11) 0.0558(10) 0.0443(10) 0.0146(8) 0.0093(8) 0.0295(9)
C24 0.0743(13) 0.0728(12) 0.0520(12) 0.0103(10) 0.0120(10) 0.0406(11)
C25 0.125(2) 0.1022(18) 0.0589(14) 0.0170(13) 0.0301(14) 0.0731(18)
C26 0.114(2) 0.128(2) 0.092(2) 0.0530(18) 0.0645(17) 0.082(2)
C27 0.0694(15) 0.1078(18) 0.102(2) 0.0442(17) 0.0414(14) 0.0466(14)
C28 0.0539(12) 0.0774(13) 0.0724(14) 0.0195(11) 0.0190(10) 0.0283(11)
C29 0.0397(9) 0.0423(9) 0.0455(10) 0.0070(8) 0.0058(7) 0.0149(8)
C30 0.0585(11) 0.0482(10) 0.0464(11) 0.0084(8) 0.0011(9) 0.0119(9)
C31 0.0717(13) 0.0669(13) 0.0530(12) 0.0217(10) 0.0099(10) 0.0287(11)
C32 0.0732(14) 0.0557(12) 0.0741(15) 0.0257(11) 0.0220(12) 0.0171(11)
C33 0.0762(14) 0.0527(12) 0.0738(16) 0.0096(11) 0.0115(12) -0.0039(11)
C34 0.0640(12) 0.0561(11) 0.0502(11) 0.0077(9) 0.0055(9) 0.0032(10)
C35 0.0474(10) 0.0490(10) 0.0404(10) 0.0013(8) 0.0041(8) 0.0194(8)
C36 0.0944(15) 0.0499(11) 0.0526(12) 0.0014(9) -0.0003(10) 0.0305(11)
C37 0.128(2) 0.0550(12) 0.0715(16) -0.0074(11) 0.0028(14) 0.0432(13)
C38 0.1108(18) 0.0762(15) 0.0573(15) -0.0178(11) 0.0012(12) 0.0432(14)
C39 0.147(2) 0.1115(19) 0.0420(12) -0.0059(12) -0.0030(13) 0.0778(18)
C40 0.1258(19) 0.0816(14) 0.0428(12) 0.0028(10) 0.0028(12) 0.0656(14)
C41 0.0416(9) 0.0421(9) 0.0485(10) 0.0052(8) 0.0069(8) 0.0171(8)
C42 0.0522(11) 0.0594(11) 0.0513(11) 0.0068(9) 0.0098(9) 0.0236(9)
C43 0.0573(13) 0.0815(14) 0.0658(14) 0.0055(11) 0.0218(11) 0.0277(11)
C44 0.0494(12) 0.0810(14) 0.0867(16) 0.0054(12) 0.0159(12) 0.0295(11)
C45 0.0497(12) 0.0689(12) 0.0729(14) 0.0106(10) 0.0011(10) 0.0268(10)
C46 0.0477(11) 0.0579(11) 0.0530(11) 0.0103(9) 0.0078(9) 0.0212(9)
C47 0.0385(9) 0.0423(9) 0.0449(10) 0.0039(8) -0.0005(7) 0.0142(7)
C48 0.0516(11) 0.0493(10) 0.0534(11) 0.0029(9) 0.0053(9) 0.0142(9)
C49 0.0566(12) 0.0549(11) 0.0716(14) 0.0044(10) 0.0086(10) 0.0043(10)
C50 0.0660(14) 0.0530(11) 0.0732(15) -0.0069(11) -0.0072(11) 0.0022(10)
C51 0.0747(14) 0.0583(12) 0.0531(12) -0.0117(10) -0.0025(10) 0.0147(11)
C52 0.0540(11) 0.0489(10) 0.0465(11) 0.0000(8) 0.0034(8) 0.0126(9)
C53 0.0444(10) 0.0516(10) 0.0437(10) 0.0124(8) 0.0064(8) 0.0210(8)
C54 0.0670(13) 0.0671(12) 0.0555(12) 0.0060(10) -0.0044(10) 0.0346(10)
C55 0.0711(14) 0.0861(15) 0.0570(13) 0.0041(11) -0.0107(10) 0.0370(12)
C56 0.0652(13) 0.0963(16) 0.0660(14) 0.0322(13) 0.0039(11) 0.0387(13)
C57 0.0707(14) 0.0744(14) 0.0852(16) 0.0274(13) 0.0037(12) 0.0401(12)
C58 0.0629(12) 0.0617(11) 0.0657(13) 0.0138(10) 0.0056(10) 0.0310(10)

loop_
_atom_type_symbol
_atom_type_description
_atom_type_scat_dispersion_real
_atom_type_scat_dispersion_imag
_atom_type_scat_source
C C 0.0033 0.0016 'International Tables Vol C Tables 4.2.6.8 and 6.1.1.4'
H H 0.0000 0.0000 'International Tables Vol C Tables 4.2.6.8 and 6.1.1.4'
O O 0.0106 0.0060 'International Tables Vol C Tables 4.2.6.8 and 6.1.1.4'

loop_
_geom_angle_atom_site_label_1
_geom_angle_atom_site_label_2
_geom_angle_atom_site_label_3
_geom_angle
C5 O1 C1 113.92(11)
O1 C1 C11 106.97(12)
O1 C1 C2 108.13(12)
C11 C1 C2 115.82(12)
O1 C1 C6 107.77(11)
C11 C1 C6 117.15(13)
C2 C1 C6 100.50(12)
C3 C2 C1 111.52(12)
C3 C2 C8 114.53(13)
C1 C2 C8 99.95(11)
C3 C2 H2 110.1
C1 C2 H2 110.1
C8 C2 H2 110.1
C4 C3 C17 128.48(14)
C4 C3 C2 112.75(13)
C17 C3 C2 118.74(14)
C3 C4 C23 124.81(14)
C3 C4 C5 112.86(13)
C23 C4 C5 122.33(13)
O1 C5 C29 106.72(12)
O1 C5 C4 107.99(12)
C29 C5 C4 114.50(12)
O1 C5 C9 109.36(11)
C29 C5 C9 111.87(13)
C4 C5 C9 106.29(11)
C7 C6 C35 128.29(14)
C7 C6 C1 109.75(13)
C35 C6 C1 121.40(14)
C6 C7 C41 127.27(14)
C6 C7 C8 109.62(13)
C41 C7 C8 123.09(14)
C47 C8 C7 117.32(13)
C47 C8 C2 108.07(12)
C7 C8 C2 99.01(12)
C47 C8 C9 114.00(13)
C7 C8 C9 110.98(12)
C2 C8 C9 105.65(12)
C10 C9 C5 111.38(12)
C10 C9 C8 115.80(12)
C5 C9 C8 108.24(12)
C10 C9 H9 107.0
C5 C9 H9 107.0
C8 C9 H9 107.0
O2 C10 C53 119.44(14)
O2 C10 C9 120.07(15)
C53 C10 C9 120.45(14)
C16 C11 C12 117.86(16)
C16 C11 C1 121.77(15)
C12 C11 C1 120.37(15)
C13 C12 C11 121.01(18)
C13 C12 H12 119.5
C11 C12 H12 119.5
C14 C13 C12 120.11(19)
C14 C13 H13 119.9
C12 C13 H13 119.9
C15 C14 C13 119.75(18)
C15 C14 H14 120.1
C13 C14 H14 120.1
C14 C15 C16 120.32(19)
C14 C15 H15 119.8
C16 C15 H15 119.8
C11 C16 C15 120.95(18)
C11 C16 H16 119.5
C15 C16 H16 119.5
C22 C17 C18 117.57(15)
C22 C17 C3 122.21(15)
C18 C17 C3 120.22(14)
C19 C18 C17 121.44(17)
C19 C18 H18 119.3
C17 C18 H18 119.3
C20 C19 C18 120.41(19)
C20 C19 H19 119.8
C18 C19 H19 119.8
C21 C20 C19 119.26(18)
C21 C20 H20 120.4
C19 C20 H20 120.4
C20 C21 C22 120.90(18)
C20 C21 H21 119.6
C22 C21 H21 119.6
C17 C22 C21 120.42(18)
C17 C22 H22 119.8
C21 C22 H22 119.8
C24 C23 C28 118.40(16)
C24 C23 C4 120.35(16)
C28 C23 C4 121.18(15)
C23 C24 C25 120.6(2)
C23 C24 H24 119.7
C25 C24 H24 119.7
C26 C25 C24 119.7(2)
C26 C25 H25 120.2
C24 C25 H25 120.2
C25 C26 C27 120.5(2)
C25 C26 H26 119.7
C27 C26 H26 119.7
C26 C27 C28 120.2(2)
C26 C27 H27 119.9
C28 C27 H27 119.9
C27 C28 C23 120.7(2)
C27 C28 H28 119.7
C23 C28 H28 119.7
C34 C29 C30 117.31(15)
C34 C29 C5 121.81(15)
C30 C29 C5 120.87(14)
C31 C30 C29 121.46(17)
C31 C30 H30 119.3
C29 C30 H30 119.3
C32 C31 C30 120.23(19)
C32 C31 H31 119.9
C30 C31 H31 119.9
C33 C32 C31 119.14(18)
C33 C32 H32 120.4
C31 C32 H32 120.4
C32 C33 C34 121.06(19)
C32 C33 H33 119.5
C34 C33 H33 119.5
C33 C34 C29 120.78(18)
C33 C34 H34 119.6
C29 C34 H34 119.6
C40 C35 C36 117.74(16)
C40 C35 C6 122.41(15)
C36 C35 C6 119.85(16)
C37 C36 C35 120.40(19)
C37 C36 H36 119.8
C35 C36 H36 119.8
C38 C37 C36 121.3(2)
C38 C37 H37 119.3
C36 C37 H37 119.3
C37 C38 C39 119.07(19)
C37 C38 H38 120.5
C39 C38 H38 120.5
C38 C39 C40 120.3(2)
C38 C39 H39 119.9
C40 C39 H39 119.9
C35 C40 C39 121.17(18)
C35 C40 H40 119.4
C39 C40 H40 119.4
C46 C41 C42 117.00(15)
C46 C41 C7 122.18(15)
C42 C41 C7 120.71(15)
C43 C42 C41 120.85(18)
C43 C42 H42 119.6
C41 C42 H42 119.6
C44 C43 C42 120.98(18)
C44 C43 H43 119.5
C42 C43 H43 119.5
C45 C44 C43 119.38(18)
C45 C44 H44 120.3
C43 C44 H44 120.3
C44 C45 C46 120.22(19)
C44 C45 H45 119.9
C46 C45 H45 119.9
C45 C46 C41 121.58(17)
C45 C46 H46 119.2
C41 C46 H46 119.2
C52 C47 C48 116.79(15)
C52 C47 C8 121.96(14)
C48 C47 C8 120.75(15)
C49 C48 C47 121.56(17)
C49 C48 H48 119.2
C47 C48 H48 119.2
C50 C49 C48 120.65(18)
C50 C49 H49 119.7
C48 C49 H49 119.7
C51 C50 C49 118.77(18)
C51 C50 H50 120.6
C49 C50 H50 120.6
C50 C51 C52 120.70(18)
C50 C51 H51 119.6
C52 C51 H51 119.6
C51 C52 C47 121.47(17)
C51 C52 H52 119.3
C47 C52 H52 119.3
C54 C53 C58 117.47(17)
C54 C53 C10 125.01(15)
C58 C53 C10 117.51(16)
C53 C54 C55 121.05(18)
C53 C54 H54 119.5
C55 C54 H54 119.5
C56 C55 C54 120.49(19)
C56 C55 H55 119.8
C54 C55 H55 119.8
C55 C56 C57 119.52(19)
C55 C56 H56 120.2
C57 C56 H56 120.2
C56 C57 C58 120.44(19)
C56 C57 H57 119.8
C58 C57 H57 119.8
C57 C58 C53 121.01(19)
C57 C58 H58 119.5
C53 C58 H58 119.5

loop_
_geom_bond_atom_site_label_1
_geom_bond_atom_site_label_2
_geom_bond_distance
O1 C5 1.4402(18)
O1 C1 1.4469(18)
O2 C10 1.2125(18)
C1 C11 1.517(2)
C1 C2 1.538(2)
C1 C6 1.538(2)
C2 C3 1.495(2)
C2 C8 1.567(2)
C2 H2 0.9800
C3 C4 1.342(2)
C3 C17 1.493(2)
C4 C23 1.482(2)
C4 C5 1.538(2)
C5 C29 1.516(2)
C5 C9 1.570(2)
C6 C7 1.339(2)
C6 C35 1.484(2)
C7 C41 1.485(2)
C7 C8 1.540(2)
C8 C47 1.528(2)
C8 C9 1.582(2)
C9 C10 1.535(2)
C9 H9 0.9800
C10 C53 1.498(2)
C11 C16 1.376(2)
C11 C12 1.384(2)
C12 C13 1.383(2)
C12 H12 0.9300
C13 C14 1.366(3)
C13 H13 0.9300
C14 C15 1.362(3)
C14 H14 0.9300
C15 C16 1.386(3)
C15 H15 0.9300
C16 H16 0.9300
C17 C22 1.387(2)
C17 C18 1.393(2)
C18 C19 1.379(2)
C18 H18 0.9300
C19 C20 1.371(3)
C19 H19 0.9300
C20 C21 1.369(3)
C20 H20 0.9300
C21 C22 1.394(3)
C21 H21 0.9300
C22 H22 0.9300
C23 C24 1.380(2)
C23 C28 1.391(2)
C24 C25 1.393(3)
C24 H24 0.9300
C25 C26 1.365(3)
C25 H25 0.9300
C26 C27 1.367(3)
C26 H26 0.9300
C27 C28 1.373(3)
C27 H27 0.9300
C28 H28 0.9300
C29 C34 1.383(2)
C29 C30 1.385(2)
C30 C31 1.382(2)
C30 H30 0.9300
C31 C32 1.365(3)
C31 H31 0.9300
C32 C33 1.363(3)
C32 H32 0.9300
C33 C34 1.381(3)
C33 H33 0.9300
C34 H34 0.9300
C35 C40 1.374(2)
C35 C36 1.381(2)
C36 C37 1.375(3)
C36 H36 0.9300
C37 C38 1.355(3)
C37 H37 0.9300
C38 C39 1.362(3)
C38 H38 0.9300
C39 C40 1.379(3)
C39 H39 0.9300
C40 H40 0.9300
C41 C46 1.392(2)
C41 C42 1.396(2)
C42 C43 1.379(3)
C42 H42 0.9300
C43 C44 1.369(3)
C43 H43 0.9300
C44 C45 1.368(3)
C44 H44 0.9300
C45 C46 1.381(2)
C45 H45 0.9300
C46 H46 0.9300
C47 C52 1.387(2)
C47 C48 1.388(2)
C48 C49 1.377(2)
C48 H48 0.9300
C49 C50 1.371(3)
C49 H49 0.9300
C50 C51 1.371(3)
C50 H50 0.9300
C51 C52 1.379(2)
C51 H51 0.9300
C52 H52 0.9300
C53 C54 1.383(2)
C53 C58 1.388(2)
C54 C55 1.385(3)
C54 H54 0.9300
C55 C56 1.362(3)
C55 H55 0.9300
C56 C57 1.367(3)
C56 H56 0.9300
C57 C58 1.382(3)
C57 H57 0.9300
C58 H58 0.9300
